data_1536351
loop_
_publ_author_name
'Ostuni, A.'
'Pope, M.T.'
'Bachman, R.E.'

_publ_section_title
;
 Multiple diastereomers of [M(n+) (alpha(m)-P2 W17 O61)2](20-n)- (M =
 U(IV), Th(IV), Ce(III); m = 1, 2). Syn- and anti-conformations of the
 polytungstate ligands in alpha(1)alpha(1), alpha(1)alpha(2), and
 alpha(2)alpha(2) complexes
;
_journal_name_full 'Journal of Cluster Science'
_journal_page_first 431
_journal_page_last 446
_journal_volume 14
_journal_year 2003
_chemical_formula_sum 'Ce H124.71 K10.63 O181.17 P4 W34'
_chemical_name_systematic 'Ce K10.63 P4 W34 O118.815 (H2 O)62.355'
_space_group_IT_number 2
_symmetry_space_group_name_Hall '-P 1'
_symmetry_space_group_name_H-M 'P -1'
_cell_angle_alpha 111.08
_cell_angle_beta 107.282
_cell_angle_gamma 96.51
_cell_formula_units_Z 2
_cell_length_a 18.699
_cell_length_b 19.5392
_cell_length_c 24.4152
_cell_volume 7701.071
_citation_journal_id_ASTM JCSCEB
_cod_data_source_file Ostuni_JCSCEB_2003_1090.cif
_cod_data_source_block H124.71Ce1K10.63O181.17P4W34
_cod_original_formula_sum 'H124.71 Ce1 K10.63 O181.17 P4 W34'
_cod_database_code 1536351

loop_
_symmetry_equiv_pos_as_xyz
x,y,z
-x,-y,-z

loop_
_atom_site_label
_atom_site_type_symbol
_atom_site_fract_x
_atom_site_fract_y
_atom_site_fract_z
_atom_site_occupancy
_atom_site_U_iso_or_equiv
K10 K+1 1.3647 0.0884 0.2201 0.5 0.0
O62 O-2 0.6644 0.19 0.1096 1 0.0
O117 O-2 0.766 0.497 0.03 0.27 0.0
O162 O-2 0.963 0.69 0.431 0.21 0.0
O161 O-2 0.8 0.66 0.53 0.13 0.0
O242 O-2 1.176 0.331 0.329 1 0.0
K4 K+1 0.9381 0.0911 0.4436 1 0.0
O127 O-2 1.413 -0.004 0.421 0.28 0.0
O71 O-2 0.9182 0.1504 0.3334 1 0.0
O210 O-2 0.8129 0.1606 0.1174 1 0.0
O36 O-2 1.19 0.291 0.547 0.34 0.0
O101 O-2 1.442 0.524 0.588 0.34 0.0
K9 K+1 1.2635 0.6557 0.5224 1 0.0
O55 O-2 1.313 0.706 0.418 0.24 0.0
O91 O-2 1.109 -0.105 0.0913 0.5 0.0
O37 O-2 0.8803 -0.2027 0.3816 1 0.0
O206 O-2 0.2568 -0.2226 0.1389 1 0.0
W26 W+6 1.08824 0.42868 0.17115 1 0.0
O14 O-2 1.2508 0.3623 0.27 1 0.0
O177 O-2 1.331 0.098 0.315 0.31 0.0
O129 O-2 0.914 0.283 0.0002 1 0.0
O188 O-2 0.662 0.53 0.369 0.18 0.0
O42 O-2 1.1135 0.5714 0.4853 1 0.0
O152 O-2 0.978 0.226 -0.066 0.25 0.0
O154 O-2 1.063 0.661 0.18 0.3 0.0
O239 O-2 1.1236 0.3956 0.2584 1 0.0
O53 O-2 0.7646 -0.1579 0.4124 1 0.0
O133 O-2 1.541 0.172 0.51 0.5 0.0
W16 W+6 0.29751 -0.28745 0.08072 1 0.0
O221 O-2 1.1296 0.3856 0.4338 1 0.0
O99 O-2 1.2656 0.4949 0.5085 1 0.0
O174 O-2 1.245 0.771 0.462 0.35 0.0
O200 O-2 0.5607 -0.0666 0.1181 1 0.0
O61 O-2 0.7319 0.1187 0.181 1 0.0
O74 O-2 0.884 0.523 -0.048 0.24 0.0
O22 O-2 1.2645 0.0126 -0.0618 1 0.0
O209 O-2 0.7366 0.2697 0.239 1 0.0
O180 O-2 0.6179 0.0211 0.3433 1 0.0
O135 O-2 0.903 0.465 -0.04 0.2 0.0
O51 O-2 1.419 0.606 0.578 0.3 0.0
O79 O-2 0.931 0.5372 0.3601 1 0.0
O165 O-2 0.396 0.116 0.127 0.33 0.0
O95 O-2 0.83 0.563 0.07 0.17 0.0
W5 W+6 0.6844 -0.32533 0.13826 1 0.0
O231 O-2 1.2703 0.2131 0.2222 1 0.0
O160 O-2 1.247 0.755 0.363 0.5 0.0
O6 O-2 0.3961 -0.1736 0.1477 1 0.0
O236 O-2 1.1724 0.4836 0.3933 1 0.0
W29 W+6 1.22832 0.24674 0.36822 1 0.0
O229 O-2 1.2076 0.2943 0.1349 1 0.0
O67 O-2 0.8735 0.0666 0.2012 1 0.0
O48 O-2 0.3123 -0.0897 0.0173 1 0.0
O59 O-2 1.441 0.497 0.604 0.5 0.0
O54 O-2 0.2418 -0.0945 0.2241 1 0.0
O150 O-2 0.894 -0.287 0.127 0.5 0.0
O149 O-2 1.569 0.015 0.468 0.31 0.0
O151 O-2 0.669 0.46 0.122 0.5 0.0
W33 W+6 1.28074 0.38638 0.1878 1 0.0
W28 W+6 1.16466 0.14172 0.19399 1 0.0
P2 P+5 0.4842 -0.1695 0.1822 1 0.0
O241 O-2 1.3966 0.4038 0.3405 1 0.0
K1 K+1 1.3569 0.3102 0.5367 0.5 0.0
W25 W+6 0.88561 0.35685 0.16195 1 0.0
O235 O-2 1.3137 0.2837 0.3418 1 0.0
W31 W+6 1.14736 0.52223 0.32826 1 0.0
O196 O-2 0.3466 -0.3205 0.1444 1 0.0
W8 W+6 0.7214 0.01462 0.38346 1 0.0
W6 W+6 0.64487 -0.33128 0.27597 1 0.0
O148 O-2 0.496 -0.463 0.295 0.5 0.0
O97 O-2 0.907 -0.287 0.153 0.29 0.0
O178 O-2 1.454 0.192 0.492 0.29 0.0
O7 O-2 1.329 0.546 0.645 0.53 0.0
O27 O-2 0.7336 0.0774 0.4594 1 0.0
O167 O-2 1.513 0.336 0.633 0.5 0.0
O244 O-2 1.1977 0.4328 0.1821 1 0.0
O90 O-2 1.0882 0.2024 0.0216 1 0.0
O139 O-2 1.434 0.263 0.499 0.44 0.0
O171 O-2 0.6989 -0.0761 0.2943 1 0.0
O65 O-2 0.915 0.474 0.0686 0.5 0.0
O234 O-2 1.2626 0.3477 0.44 1 0.0
W15 W+6 0.3557 -0.11988 0.07291 1 0.0
O83 O-2 0.8361 0.3861 0.1045 1 0.0
O224 O-2 0.8968 0.4443 0.2357 1 0.0
W14 W+6 0.55087 0.01201 0.18469 1 0.0
O33 O-2 1.183 0.774 0.535 0.5 0.0
O86 O-2 0.7546 -0.3072 0.3014 1 0.0
O223 O-2 1.0431 0.4959 0.3152 1 0.0
O64 O-2 0.8546 0.1239 0.0124 1 0.0
O228 O-2 1.0738 0.323 0.1208 1 0.0
O76 O-2 0.9166 -0.198 0.2854 1 0.0
O247 O-2 0.5347 -0.3363 0.245 1 0.0
O144 O-2 1.269 0.5 0.037 0.5 0.0
O147 O-2 0.5492 0.3083 0.114 1 0.0
O46 O-2 1.1401 0.0324 0.3125 1 0.0
K8 K+1 1.0553 0.6701 0.4163 1 0.0
W12 W+6 0.47562 -0.33638 0.05708 1 0.0
K14 K+1 1.42 0.459 0.62 0.15 0.0
O125 O-2 1.033 -0.295 0.225 0.28 0.0
O63 O-2 1.075 -0.098 0.194 0.33 0.0
O17 O-2 0.981 0.383 -0.048 0.2 0.0
W4 W+6 0.74498 -0.15086 0.14073 1 0.0
O233 O-2 1.1913 0.1749 0.2839 1 0.0
O38 O-2 0.4477 -0.422 0.002 1 0.0
O249 O-2 0.494 -0.0806 0.3309 1 0.0
O219 O-2 1.139 0.2256 0.3784 1 0.0
O238 O-2 1.2546 0.518 0.3314 1 0.0
O73 O-2 0.935 -0.178 0.109 0.5 0.0
W20 W+6 0.89992 0.16214 0.09453 1 0.0
O245 O-2 0.6337 -0.1781 0.0859 1 0.0
W23 W+6 1.02115 0.35909 0.42133 1 0.0
O88 O-2 1.511 0.304 0.601 0.5 0.0
O158 O-2 1.347 0.674 0.446 0.26 0.0
O2 O-2 0.916 -0.0719 0.4912 1 0.0
O103 O-2 0.58 0.296 0.291 0.5 0.0
O50 O-2 0.216 -0.3603 0.033 1 0.0
O166 O-2 0.6575 -0.2055 0.2923 1 0.0
O123 O-2 1.164 0.652 0.298 0.24 0.0
K19 K+1 1.101 -0.077 0.169 0.12 0.0
O122 O-2 0.584 -0.008 0.484 0.5 0.0
O227 O-2 1.1258 0.5193 0.2451 1 0.0
O207 O-2 0.8602 0.3876 0.3141 1 0.0
O49 O-2 0.9791 0.7607 0.4714 1 0.0
O217 O-2 1.0659 0.1061 0.1789 1 0.0
O159 O-2 1.226 0.496 0.087 0.5 0.0
O141 O-2 1.555 0.131 0.496 0.57 0.0
K18 K+1 1.294 0.647 0.3 0.21 0.0
W24 W+6 0.94312 0.4516 0.31876 1 0.0
O30 O-2 0.4954 0.072 0.3655 1 0.0
O163 O-2 0.802 -0.315 0.015 0.5 0.0
P3 P+5 0.9491 0.2626 0.2571 1 0.0
O84 O-2 1.336 0.543 0.668 0.5 0.0
O57 O-2 0.7795 0.205 0.3213 1 0.0
O13 O-2 0.7391 -0.0579 0.178 1 0.0
O157 O-2 0.6446 -0.2781 0.358 1 0.0
O131 O-2 0.7285 -0.2676 0.1048 1 0.0
O237 O-2 1.307 0.4519 0.4027 1 0.0
W22 W+6 1.02069 0.17529 0.35659 1 0.0
O26 O-2 1.204 0.273 0.517 0.57 0.0
O201 O-2 0.4243 -0.1638 0.041 1 0.0
O186 O-2 1.475 0.375 0.552 0.13 0.0
O202 O-2 0.4321 -0.0405 0.1301 1 0.0
O70 O-2 1.209 0.608 0.168 0.4 0.0
O8 O-2 0.8655 0.2392 0.2565 1 0.0
O176 O-2 0.451 0.324 0.137 0.35 0.0
K5 K+1 1.1929 0.1192 0.4514 1 0.0
W3 W+6 0.90321 -0.08885 0.29184 1 0.0
O190 O-2 0.741 -0.443 -0.008 0.25 0.0
K12 K+1 0.6405 0.197 0.3482 0.5 0.0
O250 O-2 0.5166 0.0544 0.2544 1 0.0
K7 K+1 1.1773 0.5044 0.5813 0.5 0.0
O111 O-2 0.636 -0.306 -0.0312 1 0.0
O240 O-2 1.3415 0.473 0.2665 1 0.0
O251 O-2 0.3971 -0.0428 0.2487 1 0.0
O189 O-2 1.349 0.002 0.392 0.43 0.0
O153 O-2 0.377 0.242 0.584 0.28 0.0
W32 W+6 1.34108 0.47987 0.347 1 0.0
O136 O-2 0.767 0.522 0.255 0.5 0.0
O113 O-2 1.429 0.2614 0.2922 1 0.0
O4 O-2 1.095 0.675 0.276 0.18 0.0
O145 O-2 0.6391 -0.3432 0.1935 1 0.0
W9 W+6 0.51008 0.00259 0.3072 1 0.0
O126 O-2 0.417 -0.535 0.053 0.5 0.0
O124 O-2 1.299 0.05 0.326 0.5 0.0
O205 O-2 0.2946 -0.0952 0.1302 1 0.0
O108 O-2 1.3141 0.4036 0.1342 1 0.0
O41 O-2 0.9274 -0.0681 0.3804 1 0.0
O134 O-2 0.974 0.583 0.223 0.5 0.0
O110 O-2 1.141 0.674 0.26 0.35 0.0
O112 O-2 0.84 -0.1455 0.2045 1 0.0
O120 O-2 1.062 -0.206 0.265 0.5 0.0
W2 W+6 0.8481 -0.26429 0.29239 1 0.0
O104 O-2 0.613 0.065 0.509 0.43 0.0
O243 O-2 1.3526 0.3317 0.2176 1 0.0
O143 O-2 0.417 0.172 0.163 0.5 0.0
O194 O-2 0.4839 -0.2133 0.2235 1 0.0
O16 O-2 1.2904 0.1996 0.0702 1 0.0
O98 O-2 0.465 0.093 -0.51 0.2 0.0
O47 O-2 1.496 -0.292 0.425 0.23 0.0
O66 O-2 0.6647 -0.0752 0.3946 1 0.0
O198 O-2 0.3758 -0.3182 0.0467 1 0.0
O140 O-2 0.546 0.47 0.137 0.53 0.0
O128 O-2 1.492 0.137 0.5056 0.5 0.0
O100 O-2 0.5835 0.0337 0.04 1 0.0
K11 K+1 0.6704 0.311 0.0736 1 0.0
O173 O-2 1.135 -0.147 0.267 0.18 0.0
O80 O-2 0.76 0.129 0.66 0.5 0.0
O116 O-2 1.327 0.682 0.366 0.46 0.0
O45 O-2 0.5509 0.0804 0.1579 1 0.0
O43 O-2 0.79 0.11 0.671 0.31 0.0
O107 O-2 0.589 0.334 0.337 0.38 0.0
O183 O-2 1.282 0.597 0.253 0.5 0.0
O193 O-2 0.3583 -0.1687 0.2554 1 0.0
O12 O-2 1.484 0.226 0.401 0.34 0.0
O138 O-2 0.7922 -0.2906 0.0027 1 0.0
O119 O-2 0.871 0.406 -0.017 0.21 0.0
O172 O-2 1.409 0.586 0.525 0.5 0.0
O56 O-2 0.8113 -0.0262 0.4116 1 0.0
K16 K+1 0.778 0.514 0.201 0.2 0.0
O118 O-2 0.873 0.546 0.101 0.5 0.0
O11 O-2 0.9912 0.0259 -0.0461 1 0.0
O31 O-2 1.085 -0.165 0.264 0.17 0.0
W21 W+6 0.95928 0.07256 0.18859 1 0.0
O24 O-2 0.6544 -0.1576 0.4676 1 0.0
O39 O-2 1.102 0.768 0.3798 0.5 0.0
O21 O-2 0.6317 -0.4222 0.2707 1 0.0
O109 O-2 0.685 0.413 0.233 0.5 0.0
O195 O-2 0.4697 -0.3567 0.1264 1 0.0
O89 O-2 1.318 0.655 0.327 0.26 0.0
O213 O-2 0.9118 0.2675 0.1168 1 0.0
K13 K+1 0.7895 0.0204 0.5529 0.5 0.0
O102 O-2 1.1696 0.617 0.3738 1 0.0
O232 O-2 1.1322 0.2581 0.2109 1 0.0
O199 O-2 0.5135 -0.2078 0.1302 1 0.0
O81 O-2 0.827 0.312 -0.192 0.21 0.0
O132 O-2 1.397 0.055 0.445 0.38 0.0
O18 O-2 0.6858 -0.4143 0.092 1 0.0
O130 O-2 1.569 0.225 0.422 0.32 0.0
O29 O-2 1.393 0.63 0.521 0.4 0.0
O208 O-2 0.9088 0.3209 0.3861 1 0.0
P1 P+5 0.7068 -0.1579 0.2711 1 0.0
O69 O-2 1.015 -0.148 0.168 0.5 0.0
K3 K+1 0.6143 -0.0521 -0.0493 0.5 0.0
O156 O-2 0.568 0.235 0.195 0.5 0.0
O106 O-2 1.191 0.384 0.619 0.5 0.0
O181 O-2 1.45 0.523 0.544 0.59 0.0
W17 W+6 0.31176 -0.1222 0.19806 1 0.0
O78 O-2 1.35 0.368 0.571 0.5 0.0
O23 O-2 1.632 0.161 0.509 0.23 0.0
O9 O-2 0.9937 -0.0578 0.2913 1 0.0
W34 W+6 1.34763 0.29611 0.28237 1 0.0
O82 O-2 0.7818 -0.3041 0.205 1 0.0
W11 W+6 0.43476 -0.34169 0.19464 1 0.0
K17 K+1 0.932 0.447 0.0266 0.18 0.0
O155 O-2 1.192 0.495 0.601 0.52 0.0
O1 O-2 0.7943 -0.1558 0.3048 1 0.0
O35 O-2 0.3908 -0.4311 0.1778 1 0.0
K6 K+1 1.1551 0.08 -0.0188 1 0.0
O96 O-2 1.2794 0.1981 0.4058 1 0.0
K2 K+1 0.7345 0.4522 0.0591 0.5 0.0
O197 O-2 0.4908 -0.274 0.013 1 0.0
O19 O-2 1.2427 0.0308 0.0667 1 0.0
O225 O-2 0.9569 0.3386 0.2482 1 0.0
O105 O-2 1.4149 0.5596 0.3973 1 0.0
O15 O-2 0.784 -0.1414 0.0868 1 0.0
O52 O-2 0.716 0.029 0.419 0.28 0.0
O187 O-2 0.673 0.373 0.209 0.52 0.0
O246 O-2 0.5852 -0.329 0.0878 1 0.0
O204 O-2 0.2858 -0.2216 0.0384 1 0.0
O169 O-2 1.075 0.35 -0.006 0.5 0.0
O115 O-2 1.098 0.654 0.212 0.29 0.0
O94 O-2 1.109 -0.127 0.2472 0.5 0.0
O20 O-2 1.106 -0.134 0.096 0.18 0.0
O175 O-2 1.481 0.243 0.45 0.49 0.0
O179 O-2 1.082 -0.242 0.345 0.28 0.0
O68 O-2 0.9661 -0.0188 0.1663 1 0.0
W10 W+6 0.44316 -0.18008 0.31096 1 0.0
O168 O-2 0.496 0.349 0.205 0.44 0.0
O87 O-2 1.0744 0.4629 0.1141 1 0.0
W19 W+6 0.75071 0.20045 0.16772 1 0.0
Ce1 Ce+3 0.78735 0.07122 0.26281 1 0.0
O114 O-2 1.4019 0.1739 0.3606 1 0.0
P4 P+5 1.1671 0.3354 0.2661 1 0.0
W7 W+6 0.65159 -0.16909 0.39214 1 0.0
W1 W+6 0.85631 -0.1053 0.41334 1 0.0
O146 O-2 1.269 0.795 0.408 0.5 0.0
O121 O-2 0.42 0.234 0.636 0.16 0.0
O184 O-2 1.22 0.681 0.198 0.33 0.0
O185 O-2 1.224 0.535 0.1182 0.5 0.0
W30 W+6 1.22443 0.42849 0.43244 1 0.0
W27 W+6 1.10048 0.23004 0.10097 1 0.0
O75 O-2 1.0299 0.4159 0.4967 1 0.0
O215 O-2 0.9616 0.1982 0.2016 1 0.0
O182 O-2 1.641 0.21 0.473 0.6 0.0
W13 W+6 0.53495 -0.16804 0.05425 1 0.0
O164 O-2 0.895 0.255 -0.139 0.22 0.0
W18 W+6 0.80847 0.29422 0.32375 1 0.0
O192 O-2 0.4076 -0.2885 0.2662 1 0.0
O60 O-2 0.546 0.034 0.221 0.34 0.0
O40 O-2 0.5381 -0.1531 -0.0093 1 0.0
O58 O-2 0.7643 0.3466 0.37 1 0.0
O191 O-2 1.416 0.14 0.445 0.21 0.0
O170 O-2 1.133 0.769 0.544 0.5 0.0
O142 O-2 0.6886 -0.1971 0.1983 1 0.0
O248 O-2 0.5395 -0.1929 0.3498 1 0.0
O32 O-2 0.4106 -0.168 0.3716 1 0.0
O25 O-2 0.929 0.0997 0.5589 1 0.0
O137 O-2 0.915 0.5 -0.001 0.5 0.0
O10 O-2 0.8662 -0.0104 0.2995 1 0.0
O203 O-2 0.5272 -0.0835 0.2213 1 0.0
O5 O-2 0.8928 -0.3366 0.2925 1 0.0
O85 O-2 0.367 -0.543 0.04 0.39 0.0
O216 O-2 1.0232 0.12 0.2761 1 0.0
O218 O-2 1.0355 0.2709 0.4302 1 0.0
O34 O-2 1.092 0.728 0.184 0.22 0.0
O92 O-2 1.189 0.032 0.04 0.25 0.0
K15 K+1 0.484 -0.503 0.243 0.27 0.0
O226 O-2 0.9914 0.4104 0.175 1 0.0
O230 O-2 1.1449 0.1513 0.1166 1 0.0
O93 O-2 1.196 0.0616 0.1765 1 0.0
O72 O-2 1.0499 0.1188 0.3964 1 0.0
O212 O-2 0.9146 0.0739 0.1067 1 0.0
O44 O-2 0.649 0.0375 0.2353 1 0.0
O220 O-2 1.0054 0.2708 0.3214 1 0.0
O211 O-2 0.8046 0.299 0.1663 1 0.0
O77 O-2 0.5393 0.2208 0.154 1 0.0
O222 O-2 1.0094 0.4277 0.3825 1 0.0
O214 O-2 1.0049 0.1802 0.0951 1 0.0
O28 O-2 0.7681 0.076 0.3598 1 0.0
O3 O-2 1.444 0.387 0.4782 1 0.0
